data_7700719
loop_
_publ_author_name
'Kumar, Trivender'
'Venkateswarulu, M.'
'Das, Bidisa'
'Halder, Aditi'
'Koner, Rik Rani'

_publ_section_title
;
 Zn(ii)-based coordination polymer: An emissive signaling platform for the
 recognition of an explosive and a pesticide in an aqueous system.
;
_journal_issue 33
_journal_name_full 'Dalton transactions (Cambridge, England : 2003)'
_journal_page_first 12382
_journal_page_last 12385
_journal_paper_doi 10.1039/c9dt02224d
_journal_volume 48
_journal_year 2019
_chemical_formula_moiety 'C31 H25 N3 O9 Zn2, 2(C3 H7 N O)'
_chemical_formula_sum 'C37 H39 N5 O11 Zn2'
_chemical_formula_weight 860.47
_space_group_crystal_system triclinic
_space_group_IT_number 2
_space_group_name_Hall '-P 1'
_space_group_name_H-M_alt 'P -1'
_symmetry_space_group_name_Hall '-P 1'
_symmetry_space_group_name_H-M 'P -1'
_atom_sites_solution_hydrogens geom
_atom_sites_solution_primary direct
_atom_sites_solution_secondary difmap
_audit_creation_date 2019-05-15
_audit_creation_method
;
Olex2 1.2-ac21
(compiled 2015.09.16 svn.r134, GUI svn.r4998)
;
_audit_update_record
;
2019-05-16 deposited with the CCDC.    2019-08-02 downloaded from the CCDC.
;
_cell_angle_alpha 84.610(5)
_cell_angle_beta 88.522(5)
_cell_angle_gamma 69.276(7)
_cell_formula_units_Z 2
_cell_length_a 11.7332(9)
_cell_length_b 13.0684(8)
_cell_length_c 13.1512(7)
_cell_measurement_reflns_used 4394
_cell_measurement_temperature 150.00(10)
_cell_measurement_theta_max 66.6780
_cell_measurement_theta_min 3.3570
_cell_volume 1877.7(2)
_computing_cell_refinement 'CrysAlisPro 1.171.38.46 (Rigaku OD, 2015)'
_computing_data_collection 'CrysAlisPro 1.171.38.46 (Rigaku OD, 2015)'
_computing_data_reduction 'CrysAlisPro 1.171.38.46 (Rigaku OD, 2015)'
_computing_molecular_graphics 'Olex2 (Dolomanov et al., 2009)'
_computing_publication_material 'Olex2 (Dolomanov et al., 2009)'
_computing_structure_refinement 'ShelXL (Sheldrick, 2008)'
_computing_structure_solution 'ShelXS (Sheldrick, 2008)'
_diffrn_ambient_environment N~2~
_diffrn_ambient_temperature 150.00(10)
_diffrn_detector 'CCD plate'
_diffrn_detector_area_resol_mean 15.9974
_diffrn_detector_type Eos
_diffrn_measured_fraction_theta_full 0.989
_diffrn_measured_fraction_theta_max 0.989
_diffrn_measurement_details
;
List of Runs (angles in degrees, time in seconds):

  # Type    Start    End  Width  t~exp~   \w     \q     \k     \f   Frames
#--------------------------------------------------------------------------
  1  \w    -10.00  90.00   1.00    1.00    --   25.44  57.00 -90.00  100
  2  \w    100.00 148.00   1.00    1.50    --   66.72 111.00 -90.00   48
  3  \w    111.00 139.00   1.00    1.50    --   66.72 111.00   0.00   28
  4  \w    109.00 150.00   1.00    1.50    --   66.72 111.00  30.00   41
  5  \w    150.00 176.00   1.00   10.00    --  108.00 138.00   0.00   26
  6  \w    147.00 177.00   1.00   10.00    --  108.00  43.00   0.00   30
  7  \w    101.00 165.00   1.00   10.00    --  108.00 104.00 150.00   64
  8  \w     87.00 128.00   1.00   10.00    --  108.00 138.00   0.00   41
  9  \w     69.00 124.00   1.00   10.00    --  108.00  43.00   0.00   55
 10  \w     66.00 111.00   1.00    1.50    --   66.72 -45.00 -90.00   45
 11  \w    101.00 142.00   1.00   10.00    --  108.00 -54.00 -60.00   41
 12  \w    145.00 175.00   1.00   10.00    --  108.00  32.00-180.00   30
 13  \w     57.00 104.00   1.00    1.00    --   25.44 178.00  60.00   47
 14  \w      7.00 100.00   1.00    1.00    --   25.44  57.00 150.00   93
 15  \w     22.00 141.00   1.00    1.50    --   66.72  45.00 120.00  119
 16  \w     43.00 120.00   1.00   10.00    --  108.00 -89.00  90.00   77
 17  \w     95.00 120.00   1.00   10.00    --  108.00-123.00  93.18   25
 18  \w     45.00  71.00   1.00   10.00    --  108.00 -54.00 -60.00   26
 19  \w     42.00 177.00   1.00   10.00    --  108.00   0.00 -30.00  135
 20  \w     43.00 134.00   1.00   10.00    --  108.00  32.00-180.00   91
 21  \w     40.00 109.00   1.00   10.00    --  108.00-104.00  30.00   69
 22  \w     37.00 118.00   1.00   10.00    --  108.00-131.00   8.33   81
 23  \w     37.00  86.00   1.00   10.00    --  108.00-123.00  93.18   49
 24  \w     30.00 150.00   1.00   10.00    --  108.00 -43.00 150.00  120
 25  \w     31.00 147.00   1.00   10.00    --  108.00 -54.00  60.00  116
 26  \w     27.00 141.00   1.00   10.00    --  108.00 -77.00-180.00  114
 27  \w     22.00 115.00   1.00    1.50    --   66.72-111.00-150.00   93
 28  \w      6.00 133.00   1.00    1.50    --   66.72  15.00 -90.00  127
 29  \w      3.00 107.00   1.00    1.50    --   66.72 -94.00   0.00  104
 30  \w     -7.00  37.00   1.00    1.50    --   66.72 -45.00 -90.00   44
 31  \w    -12.00  78.00   1.00    1.00    --   25.44  77.00  30.00   90
;
_diffrn_measurement_device 'four-circle diffractometer'
_diffrn_measurement_device_type 'SuperNova, Dual, Cu at zero, Eos'
_diffrn_measurement_method '\w scans'
_diffrn_orient_matrix_type 'CrysAlisPro convention (1999,Acta A55,543-557)'
_diffrn_orient_matrix_UB_11 0.0916282000
_diffrn_orient_matrix_UB_12 -0.1130134000
_diffrn_orient_matrix_UB_13 0.0400065000
_diffrn_orient_matrix_UB_21 0.0718962000
_diffrn_orient_matrix_UB_22 -0.0050985000
_diffrn_orient_matrix_UB_23 -0.1002419000
_diffrn_orient_matrix_UB_31 0.0783824000
_diffrn_orient_matrix_UB_32 0.0567428000
_diffrn_orient_matrix_UB_33 0.0468657000
_diffrn_radiation_monochromator mirror
_diffrn_radiation_probe x-ray
_diffrn_radiation_type CuK\a
_diffrn_radiation_wavelength 1.54184
_diffrn_reflns_av_R_equivalents 0.1186
_diffrn_reflns_av_unetI/netI 0.1099
_diffrn_reflns_limit_h_max 13
_diffrn_reflns_limit_h_min -12
_diffrn_reflns_limit_k_max 15
_diffrn_reflns_limit_k_min -14
_diffrn_reflns_limit_l_max 15
_diffrn_reflns_limit_l_min -14
_diffrn_reflns_number 11191
_diffrn_reflns_theta_full 66.95
_diffrn_reflns_theta_max 66.95
_diffrn_reflns_theta_min 3.38
_diffrn_source 'micro-focus sealed X-ray tube'
_diffrn_source_type 'SuperNova (Cu) X-ray Source'
_exptl_absorpt_coefficient_mu 2.145
_exptl_absorpt_correction_T_max 0.992
_exptl_absorpt_correction_T_min 0.855
_exptl_absorpt_correction_type gaussian
_exptl_absorpt_process_details
;
CrysAlisPro 1.171.38.46 (Rigaku Oxford Diffraction, 2015)
Numerical absorption correction based on gaussian integration over
            a multifaceted crystal model
;
_exptl_crystal_density_diffrn 1.522
_exptl_crystal_density_method 'not measured'
_exptl_crystal_description triclinic
_exptl_crystal_F_000 888
_exptl_crystal_size_max 0.108
_exptl_crystal_size_mid 0.094
_exptl_crystal_size_min 0.069
_refine_diff_density_max 2.000
_refine_diff_density_min -1.204
_refine_diff_density_rms 0.171
_refine_ls_extinction_method none
_refine_ls_goodness_of_fit_ref 1.041
_refine_ls_hydrogen_treatment constr
_refine_ls_matrix_type full
_refine_ls_number_parameters 453
_refine_ls_number_reflns 6379
_refine_ls_number_restraints 0
_refine_ls_restrained_S_all 1.041
_refine_ls_R_factor_all 0.1091
_refine_ls_R_factor_gt 0.0839
_refine_ls_shift/su_max 0.001
_refine_ls_shift/su_mean 0.000
_refine_ls_structure_factor_coef Fsqd
_refine_ls_weighting_details 'calc w=1/[\s^2^(Fo^2^)+(0.1632P)^2^+1.6849P] where P=(Fo^2^+2Fc^2^)/3'
_refine_ls_weighting_scheme calc
_refine_ls_wR_factor_gt 0.2212
_refine_ls_wR_factor_ref 0.2481
_reflns_number_gt 4893
_reflns_number_total 6379
_reflns_threshold_expression >2sigma(I)
_cod_data_source_file c9dt02224d2.cif
_cod_data_source_block znndc_lt_cu
_cod_depositor_comments 'Adding full bibliography for 7700719.cif.'
_cod_database_code 7700719
_chemical_oxdiff_formula 'C74 H78 N10 O22 Zn4'
_reflns_odcompleteness_completeness 98.00
_reflns_odcompleteness_iscentric 1
_reflns_odcompleteness_theta 66.97
_olex2_refinement_description
;
1. Fixed Uiso
 At 1.2 times of:
  All C(H) groups, All N(H) groups
 At 1.5 times of:
  All C(H,H,H) groups
2.a Aromatic/amide H refined with riding coordinates:
 C14(H14), C17(H17), C24(H24), C15(H15), C27(H27), C25(H25), C4(H4), C11(H11),
 C21(H21), C28(H28), N2(H2), C20(H20), C8(H8), C6(H6), C9(H9), C3(H3), C36(H36),
  C33(H33)
2.b Idealised Me refined as rotating group:
 C29(H29A,H29B,H29C), C19(H19A,H19B,H19C), C30(H30A,H30B,H30C), C35(H35A,H35B,
 H35C), C34(H34A,H34B,H34C), C31(H31A,H31B,H31C), C32(H32A,H32B,H32C)
;
_olex2_date_sample_data_collection 2019-05-10
_olex2_submission_special_instructions 'No special instructions were received'
_oxdiff_exptl_absorpt_empirical_details 'Empirical correction (ABSPACK) includes:'
_oxdiff_exptl_absorpt_empirical_full_max 2.820
_oxdiff_exptl_absorpt_empirical_full_min 0.513

loop_
_space_group_symop_id
_space_group_symop_operation_xyz
1 'x, y, z'
2 '-x, -y, -z'

loop_
_atom_site_label
_atom_site_type_symbol
_atom_site_fract_x
_atom_site_fract_y
_atom_site_fract_z
_atom_site_U_iso_or_equiv
_atom_site_adp_type
_atom_site_occupancy
_atom_site_calc_flag
_atom_site_refinement_flags_posn
Zn1 Zn 0.86599(5) 0.70689(5) 0.33141(4) 0.0141(2) Uani 1 d .
Zn2 Zn 0.59380(5) 0.81340(5) 0.34945(4) 0.0138(2) Uani 1 d .
O2 O 0.8147(4) 0.7247(4) 0.1814(3) 0.0316(9) Uani 1 d .
O5 O 0.6451(4) 0.7828(3) 0.5004(3) 0.0269(8) Uani 1 d .
O6 O 0.8467(4) 0.7174(4) 0.4863(3) 0.0269(8) Uani 1 d .
O1 O 0.6145(4) 0.8104(4) 0.1929(3) 0.0328(9) Uani 1 d .
O9 O 0.4150(3) 0.8872(3) 0.3628(3) 0.0232(8) Uani 1 d .
O3 O 0.8456(4) 0.8713(3) 0.3156(3) 0.0303(9) Uani 1 d .
O4 O 0.6446(4) 0.9457(3) 0.3395(3) 0.0308(9) Uani 1 d .
C12 C 0.7105(5) 0.7704(4) 0.1438(4) 0.0233(11) Uani 1 d .
N1 N 1.0468(4) 0.6244(4) 0.3337(3) 0.0216(9) Uani 1 d .
C22 C 0.7502(5) 0.7467(4) 0.5365(4) 0.0198(10) Uani 1 d .
C1 C 0.7475(5) 0.9519(4) 0.3265(4) 0.0213(10) Uani 1 d .
C23 C 0.7617(5) 0.7399(4) 0.6503(4) 0.0233(11) Uani 1 d .
C13 C 0.7003(5) 0.7774(5) 0.0287(4) 0.0263(11) Uani 1 d .
C16 C 0.7855(5) 0.7235(5) -0.1357(4) 0.0254(11) Uani 1 d .
C14 C 0.5910(6) 0.8492(6) -0.0194(4) 0.0348(13) Uani 1 d .
H14 H 0.5263 0.8889 0.0199 0.042 Uiso 1 calc R
C17 C 0.7923(5) 0.7168(5) -0.0276(4) 0.0274(11) Uani 1 d .
H17 H 0.8628 0.6690 0.0054 0.033 Uiso 1 calc R
C24 C 0.8715(5) 0.6688(5) 0.6998(4) 0.0267(11) Uani 1 d .
H24 H 0.9361 0.6278 0.6611 0.032 Uiso 1 calc R
C15 C 0.5800(6) 0.8607(6) -0.1243(5) 0.0411(15) Uani 1 d .
H15 H 0.5093 0.9102 -0.1557 0.049 Uiso 1 calc R
C27 C 0.6677(5) 0.8026(5) 0.7074(4) 0.0285(11) Uani 1 d .
H27 H 0.5966 0.8498 0.6749 0.034 Uiso 1 calc R
C26 C 0.6771(5) 0.7967(5) 0.8153(4) 0.0272(11) Uani 1 d .
C25 C 0.8828(5) 0.6603(5) 0.8037(4) 0.0301(12) Uani 1 d .
H25 H 0.9546 0.6128 0.8351 0.036 Uiso 1 calc R
C2 C 0.7560(5) 1.0637(4) 0.3253(4) 0.0239(11) Uani 1 d .
N3 N 0.2258(4) 0.8903(4) 0.3993(4) 0.0325(11) Uani 1 d .
C4 C 0.8732(5) 1.1819(5) 0.2867(6) 0.0352(14) Uani 1 d .
H4 H 0.9437 1.1922 0.2618 0.042 Uiso 1 calc R
C11 C 0.6612(5) 1.1483(5) 0.3598(4) 0.0257(11) Uani 1 d .
H11 H 0.5917 1.1359 0.3844 0.031 Uiso 1 calc R
C5 C 0.7759(5) 1.2717(4) 0.3225(5) 0.0291(12) Uani 1 d .
C10 C 0.6676(5) 1.2538(4) 0.3586(4) 0.0225(10) Uani 1 d .
C21 C 1.1107(5) 0.5667(4) 0.4206(4) 0.0250(11) Uani 1 d .
H21 H 1.0773 0.5617 0.4849 0.030 Uiso 1 calc R
C28 C 0.3415(5) 0.8396(4) 0.3764(4) 0.0244(11) Uani 1 d .
H28 H 0.3686 0.7644 0.3703 0.029 Uiso 1 calc R
N2 N 1.2377(5) 0.5498(6) 0.2964(5) 0.0453(14) Uani 1 d .
H2 H 1.3035 0.5322 0.2611 0.054 Uiso 1 calc R
C20 C 1.2289(5) 0.5191(5) 0.3968(5) 0.0311(12) Uani 1 d .
H20 H 1.2916 0.4743 0.4403 0.037 Uiso 1 calc R
C29 C 0.1779(6) 1.0058(6) 0.4117(7) 0.0461(17) Uani 1 d .
H29A H 0.1459 1.0169 0.4793 0.069 Uiso 1 calc GR
H29B H 0.1141 1.0421 0.3624 0.069 Uiso 1 calc GR
H29C H 0.2418 1.0355 0.4016 0.069 Uiso 1 calc GR
C8 C 0.5767(5) 1.4470(4) 0.3870(4) 0.0242(10) Uani 1 d .
H8 H 0.5104 1.5061 0.4061 0.029 Uiso 1 calc R
C6 C 0.7820(5) 1.3764(4) 0.3228(5) 0.0267(12) Uani 1 d .
H6 H 0.8532 1.3877 0.3016 0.032 Uiso 1 calc R
C7 C 0.6851(5) 1.4635(4) 0.3537(4) 0.0216(10) Uani 1 d .
C9 C 0.5690(5) 1.3449(4) 0.3914(4) 0.0249(11) Uani 1 d .
H9 H 0.4986 1.3345 0.4162 0.030 Uiso 1 calc R
C18 C 1.1269(6) 0.6119(7) 0.2618(5) 0.0449(17) Uani 1 d .
C19 C 1.1034(8) 0.6512(14) 0.1521(7) 0.109(6) Uani 1 d .
H19A H 1.0351 0.6352 0.1289 0.163 Uiso 1 calc GR
H19B H 1.1741 0.6148 0.1132 0.163 Uiso 1 calc GR
H19C H 1.0857 0.7291 0.1433 0.163 Uiso 1 calc GR
O7 O 0.5968(4) 0.6559(3) 0.3551(3) 0.0281(8) Uani 1 d .
O8 O 0.7997(4) 0.5797(3) 0.3467(3) 0.0300(9) Uani 1 d .
C8AA C 0.6951(5) 0.5744(4) 0.3515(4) 0.0200(10) Uani 1 d .
C3 C 0.8629(5) 1.0811(5) 0.2888(5) 0.0334(13) Uani 1 d .
H3 H 0.9272 1.0228 0.2659 0.040 Uiso 1 calc R
C30 C 0.1410(6) 0.8285(6) 0.4136(7) 0.0489(18) Uani 1 d .
H30A H 0.0860 0.8474 0.3564 0.073 Uiso 1 calc GR
H30B H 0.0954 0.8471 0.4751 0.073 Uiso 1 calc GR
H30C H 0.1869 0.7511 0.4187 0.073 Uiso 1 calc GR
O10 O 0.4278(7) 0.5322(7) 0.1642(6) 0.0768(19) Uiso 1 d .
C36 C 0.5030(15) 0.4409(14) 0.1376(12) 0.105(4) Uiso 1 d .
H36 H 0.4806 0.3791 0.1434 0.126 Uiso 1 calc R
N4 N 0.6098(8) 0.4332(7) 0.1028(7) 0.068(2) Uiso 1 d .
C35 C 0.6637(19) 0.5107(17) 0.0794(16) 0.133(6) Uiso 1 d .
H35A H 0.6511 0.5363 0.0084 0.200 Uiso 1 calc GR
H35B H 0.7495 0.4783 0.0937 0.200 Uiso 1 calc GR
H35C H 0.6280 0.5713 0.1200 0.200 Uiso 1 calc GR
C34 C 0.668(2) 0.3219(19) 0.0733(18) 0.151(8) Uiso 1 d .
H34A H 0.6478 0.2713 0.1217 0.226 Uiso 1 calc GR
H34B H 0.7547 0.3037 0.0720 0.226 Uiso 1 calc GR
H34C H 0.6395 0.3174 0.0066 0.226 Uiso 1 calc GR
N5 N 0.8442(11) 0.9771(10) -0.0302(10) 0.096(3) Uiso 1 d .
O11 O 1.0242(13) 0.8338(11) -0.0446(11) 0.132(4) Uiso 1 d .
C33 C 0.9491(19) 0.8998(17) 0.0107(16) 0.128(6) Uiso 1 d .
H33 H 0.9652 0.8958 0.0801 0.154 Uiso 1 calc R
C31 C 0.7670(14) 1.0228(13) 0.0524(11) 0.098(4) Uiso 1 d .
H31A H 0.7714 0.9654 0.1050 0.148 Uiso 1 calc GR
H31B H 0.6845 1.0571 0.0281 0.148 Uiso 1 calc GR
H31C H 0.7934 1.0765 0.0794 0.148 Uiso 1 calc GR
C32 C 0.828(3) 1.006(3) -0.126(3) 0.239(15) Uiso 1 d .
H32A H 0.8772 1.0496 -0.1474 0.358 Uiso 1 calc GR
H32B H 0.7437 1.0494 -0.1391 0.358 Uiso 1 calc GR
H32C H 0.8511 0.9424 -0.1629 0.358 Uiso 1 calc GR

loop_
_atom_site_aniso_label
_atom_site_aniso_U_11
_atom_site_aniso_U_22
_atom_site_aniso_U_33
_atom_site_aniso_U_23
_atom_site_aniso_U_13
_atom_site_aniso_U_12
Zn1 0.0208(4) 0.0115(4) 0.0126(4) 0.0015(2) -0.0017(2) -0.0096(3)
Zn2 0.0211(4) 0.0112(4) 0.0123(4) 0.0008(2) -0.0015(2) -0.0098(2)
O2 0.036(2) 0.047(2) 0.0096(17) -0.0033(16) -0.0021(15) -0.0119(18)
O5 0.0306(19) 0.041(2) 0.0105(16) 0.0017(15) -0.0062(14) -0.0151(17)
O6 0.0315(19) 0.041(2) 0.0112(16) -0.0029(15) 0.0026(14) -0.0167(17)
O1 0.040(2) 0.049(2) 0.0055(16) -0.0029(16) 0.0028(15) -0.0122(19)
O9 0.0253(17) 0.0178(16) 0.0271(19) -0.0001(14) 0.0009(14) -0.0090(14)
O3 0.037(2) 0.0126(17) 0.044(2) -0.0005(16) 0.0014(17) -0.0139(16)
O4 0.037(2) 0.0121(16) 0.050(2) -0.0020(16) 0.0024(18) -0.0172(15)
C12 0.038(3) 0.021(2) 0.015(2) -0.0047(19) -0.001(2) -0.015(2)
N1 0.024(2) 0.022(2) 0.020(2) 0.0022(17) 0.0022(16) -0.0117(17)
C22 0.035(3) 0.020(2) 0.012(2) -0.0015(18) 0.0049(19) -0.019(2)
C1 0.033(3) 0.013(2) 0.023(2) 0.0026(18) -0.0033(19) -0.015(2)
C23 0.030(3) 0.031(3) 0.014(2) 0.000(2) -0.002(2) -0.018(2)
C13 0.034(3) 0.030(3) 0.015(2) 0.002(2) 0.000(2) -0.011(2)
C16 0.030(3) 0.033(3) 0.016(2) -0.002(2) -0.003(2) -0.014(2)
C14 0.033(3) 0.046(3) 0.017(3) -0.005(2) 0.007(2) -0.002(3)
C17 0.033(3) 0.033(3) 0.017(2) 0.000(2) -0.002(2) -0.012(2)
C24 0.029(3) 0.039(3) 0.015(2) -0.002(2) 0.001(2) -0.015(2)
C15 0.037(3) 0.053(4) 0.020(3) 0.000(3) -0.004(2) 0.000(3)
C27 0.030(3) 0.036(3) 0.019(3) 0.002(2) -0.006(2) -0.013(2)
C26 0.027(3) 0.036(3) 0.019(3) -0.005(2) 0.002(2) -0.012(2)
C25 0.025(2) 0.046(3) 0.016(3) -0.001(2) 0.000(2) -0.009(2)
C2 0.025(2) 0.011(2) 0.035(3) 0.001(2) -0.005(2) -0.0059(18)
N3 0.024(2) 0.030(2) 0.047(3) 0.006(2) -0.002(2) -0.0162(19)
C4 0.028(3) 0.017(3) 0.066(4) -0.001(3) 0.001(3) -0.015(2)
C11 0.027(2) 0.022(2) 0.035(3) 0.001(2) -0.002(2) -0.017(2)
C5 0.027(3) 0.017(2) 0.046(3) 0.000(2) -0.003(2) -0.012(2)
C10 0.025(2) 0.015(2) 0.031(3) -0.002(2) 0.001(2) -0.0115(19)
C21 0.029(2) 0.024(2) 0.026(3) 0.003(2) -0.006(2) -0.016(2)
C28 0.026(2) 0.018(2) 0.031(3) 0.005(2) -0.005(2) -0.0109(19)
N2 0.024(2) 0.069(4) 0.035(3) 0.006(3) 0.008(2) -0.009(2)
C20 0.029(3) 0.030(3) 0.034(3) 0.006(2) -0.008(2) -0.011(2)
C29 0.030(3) 0.033(3) 0.074(5) -0.001(3) 0.003(3) -0.011(3)
C8 0.027(2) 0.016(2) 0.034(3) -0.003(2) -0.001(2) -0.0123(19)
C6 0.022(2) 0.015(2) 0.048(3) 0.002(2) -0.005(2) -0.0132(19)
C7 0.026(2) 0.013(2) 0.028(3) 0.0014(19) -0.002(2) -0.0109(18)
C9 0.025(2) 0.016(2) 0.036(3) -0.001(2) 0.003(2) -0.0101(19)
C18 0.022(3) 0.069(5) 0.033(3) 0.006(3) 0.010(2) -0.007(3)
C19 0.032(4) 0.203(15) 0.045(5) 0.039(7) 0.003(3) 0.002(6)
O7 0.0326(19) 0.0107(16) 0.046(2) -0.0021(15) -0.0025(17) -0.0135(14)
O8 0.037(2) 0.0176(17) 0.044(2) 0.0034(16) -0.0069(17) -0.0219(16)
C8AA 0.032(3) 0.014(2) 0.020(2) -0.0004(18) -0.0034(19) -0.015(2)
C3 0.031(3) 0.017(3) 0.055(4) 0.000(2) 0.003(3) -0.012(2)
C30 0.030(3) 0.043(4) 0.081(5) 0.006(4) -0.003(3) -0.024(3)

loop_
_atom_type_symbol
_atom_type_description
_atom_type_scat_dispersion_real
_atom_type_scat_dispersion_imag
_atom_type_scat_source
C C 0.0181 0.0091 'International Tables Vol C Tables 4.2.6.8 and 6.1.1.4'
H H 0.0000 0.0000 'International Tables Vol C Tables 4.2.6.8 and 6.1.1.4'
N N 0.0311 0.0180 'International Tables Vol C Tables 4.2.6.8 and 6.1.1.4'
O O 0.0492 0.0322 'International Tables Vol C Tables 4.2.6.8 and 6.1.1.4'
Zn Zn -1.5491 0.6778 'International Tables Vol C Tables 4.2.6.8 and 6.1.1.4'

loop_
_exptl_crystal_face_index_h
_exptl_crystal_face_index_k
_exptl_crystal_face_index_l
_exptl_crystal_face_perp_dist
7 6 0 0.0360
-7 -6 -1 0.0286
-5 -8 0 0.0427
-1 -6 6 0.0529
3 0 8 0.0561
-1 -8 0 0.0618
7 -1 0 0.0470
-5 4 2 0.0066
6 6 4 0.0494
-1 0 8 0.0472
1 0 -8 0.0472

loop_
_geom_angle_atom_site_label_1
_geom_angle_atom_site_label_2
_geom_angle_atom_site_label_3
_geom_angle
_geom_angle_site_symmetry_1
_geom_angle_site_symmetry_3
O2 Zn1 Zn2 79.49(12) . .
O2 Zn1 O6 158.03(17) . .
O2 Zn1 O3 87.42(18) . .
O2 Zn1 O8 85.64(18) . .
O6 Zn1 Zn2 78.54(11) . .
O6 Zn1 O3 88.14(17) . .
O6 Zn1 O8 88.69(17) . .
O3 Zn1 Zn2 78.94(12) . .
N1 Zn1 Zn2 173.39(12) . .
N1 Zn1 O2 105.38(18) . .
N1 Zn1 O6 96.54(17) . .
N1 Zn1 O3 105.49(17) . .
N1 Zn1 O8 101.37(17) . .
O8 Zn1 Zn2 74.29(12) . .
O8 Zn1 O3 153.14(17) . .
O5 Zn2 Zn1 79.10(12) . .
O5 Zn2 O1 157.42(17) . .
O1 Zn2 Zn1 78.40(12) . .
O9 Zn2 Zn1 178.40(11) . .
O9 Zn2 O5 100.30(16) . .
O9 Zn2 O1 102.24(17) . .
O9 Zn2 O4 99.49(16) . .
O9 Zn2 O7 97.63(15) . .
O4 Zn2 Zn1 79.04(12) . .
O4 Zn2 O5 89.38(17) . .
O4 Zn2 O1 88.35(19) . .
O4 Zn2 O7 162.88(17) . .
O7 Zn2 Zn1 83.84(11) . .
O7 Zn2 O5 87.74(17) . .
O7 Zn2 O1 87.87(18) . .
C12 O2 Zn1 128.0(4) . .
C22 O5 Zn2 127.8(3) . .
C22 O6 Zn1 128.1(3) . .
C12 O1 Zn2 128.2(4) . .
C28 O9 Zn2 125.0(3) . .
C1 O3 Zn1 126.3(3) . .
C1 O4 Zn2 129.8(4) . .
O2 C12 O1 125.7(5) . .
O2 C12 C13 116.6(5) . .
O1 C12 C13 117.7(5) . .
C21 N1 Zn1 123.4(4) . .
C18 N1 Zn1 130.9(4) . .
C18 N1 C21 105.8(5) . .
O5 C22 O6 125.9(5) . .
O5 C22 C23 116.6(4) . .
O6 C22 C23 117.4(5) . .
O3 C1 C2 117.6(5) . .
O4 C1 O3 125.5(5) . .
O4 C1 C2 116.9(5) . .
C24 C23 C22 119.9(5) . .
C27 C23 C22 120.6(5) . .
C27 C23 C24 119.5(5) . .
C14 C13 C12 118.7(5) . .
C17 C13 C12 121.2(5) . .
C17 C13 C14 120.1(5) . .
C17 C16 C26 118.1(5) . 1_554
C17 C16 C25 122.8(5) . 1_554
C26 C16 C25 119.1(5) 1_554 1_554
C15 C14 C13 120.3(5) . .
C13 C17 C16 122.2(5) . .
C25 C24 C23 120.6(5) . .
C14 C15 C26 120.0(5) . 1_554
C23 C27 C26 121.2(5) . .
C16 C26 C15 119.3(5) 1_556 1_556
C27 C26 C16 118.9(5) . 1_556
C27 C26 C15 121.8(5) . 1_556
C24 C25 C16 120.6(5) . 1_556
C11 C2 C1 120.0(5) . .
C11 C2 C3 120.2(5) . .
C3 C2 C1 119.8(5) . .
C28 N3 C29 121.6(5) . .
C28 N3 C30 120.6(5) . .
C29 N3 C30 117.8(5) . .
C3 C4 C5 119.9(6) . .
C2 C11 C10 120.6(5) . .
C4 C5 C10 118.7(5) . .
C6 C5 C4 122.3(5) . .
C6 C5 C10 119.0(5) . .
C11 C10 C5 119.4(5) . .
C11 C10 C9 122.2(5) . .
C9 C10 C5 118.3(5) . .
C20 C21 N1 109.0(5) . .
O9 C28 N3 123.1(5) . .
C18 N2 C20 108.2(5) . .
C21 C20 N2 105.8(5) . .
C9 C8 C7 120.3(5) . .
C7 C6 C5 121.6(5) . .
C8 C7 C8AA 120.5(5) . 1_565
C6 C7 C8 119.7(5) . .
C6 C7 C8AA 119.8(5) . 1_565
C8 C9 C10 120.9(5) . .
N1 C18 N2 111.2(6) . .
N1 C18 C19 127.0(6) . .
N2 C18 C19 121.6(6) . .
C8AA O7 Zn2 122.3(3) . .
C8AA O8 Zn1 134.3(4) . .
O7 C8AA C7 117.2(4) . 1_545
O8 C8AA C7 117.7(5) . 1_545
O8 C8AA O7 125.1(5) . .
C4 C3 C2 121.1(6) . .
O10 C36 N4 121.2(15) . .
C36 N4 C35 132.1(14) . .
C36 N4 C34 107.1(14) . .
C35 N4 C34 120.2(14) . .
C33 N5 C31 107.9(14) . .
C32 N5 C33 123(2) . .
C32 N5 C31 128(2) . .
O11 C33 N5 121.0(19) . .

loop_
_geom_bond_atom_site_label_1
_geom_bond_atom_site_label_2
_geom_bond_distance
_geom_bond_site_symmetry_2
Zn1 Zn2 3.0116(9) .
Zn1 O2 2.046(4) .
Zn1 O6 2.056(4) .
Zn1 O3 2.067(4) .
Zn1 N1 2.010(4) .
Zn1 O8 2.061(4) .
Zn2 O5 2.051(4) .
Zn2 O1 2.069(4) .
Zn2 O9 1.985(4) .
Zn2 O4 2.011(4) .
Zn2 O7 2.041(4) .
O2 C12 1.247(8) .
O5 C22 1.244(7) .
O6 C22 1.251(7) .
O1 C12 1.253(7) .
O9 C28 1.230(7) .
O3 C1 1.272(7) .
O4 C1 1.245(7) .
C12 C13 1.513(7) .
N1 C21 1.385(7) .
N1 C18 1.296(8) .
C22 C23 1.497(7) .
C1 C2 1.498(7) .
C23 C24 1.425(8) .
C23 C27 1.374(8) .
C13 C14 1.416(8) .
C13 C17 1.343(8) .
C16 C17 1.418(7) .
C16 C26 1.419(8) 1_554
C16 C25 1.425(8) 1_554
C14 C15 1.377(8) .
C24 C25 1.366(8) .
C15 C26 1.426(9) 1_554
C27 C26 1.419(8) .
C26 C16 1.419(8) 1_556
C26 C15 1.426(9) 1_556
C25 C16 1.425(8) 1_556
C2 C11 1.365(8) .
C2 C3 1.417(8) .
N3 C28 1.325(8) .
N3 C29 1.435(9) .
N3 C30 1.485(7) .
C4 C5 1.425(8) .
C4 C3 1.362(8) .
C11 C10 1.406(7) .
C5 C10 1.433(8) .
C5 C6 1.396(8) .
C10 C9 1.428(7) .
C21 C20 1.346(9) .
N2 C20 1.357(8) .
N2 C18 1.330(9) .
C8 C7 1.415(7) .
C8 C9 1.366(8) .
C6 C7 1.378(8) .
C7 C8AA 1.493(7) 1_565
C18 C19 1.484(11) .
O7 C8AA 1.266(7) .
O8 C8AA 1.254(7) .
C8AA C7 1.493(7) 1_545
O10 C36 1.282(17) .
C36 N4 1.297(18) .
N4 C35 1.38(2) .
N4 C34 1.46(2) .
N5 C33 1.37(2) .
N5 C31 1.429(18) .
N5 C32 1.28(3) .
O11 C33 1.26(2) .

loop_
_exptl_oxdiff_crystal_face_indexfrac_h
_exptl_oxdiff_crystal_face_indexfrac_k
_exptl_oxdiff_crystal_face_indexfrac_l
_exptl_oxdiff_crystal_face_x
_exptl_oxdiff_crystal_face_y
_exptl_oxdiff_crystal_face_z
6.9953 6.0170 0.0064 -0.0388 0.4716 0.8900
-6.9953 -6.0184 -1.0076 -0.0011 -0.3712 -0.9370
-4.9979 -8.0108 -0.0022 0.4473 -0.3183 -0.8464
-1.0014 -5.9920 6.0092 0.8258 -0.6438 -0.1369
2.9967 0.0196 8.0135 0.5930 -0.5879 0.6116
-1.0018 -8.0000 0.0036 0.8125 -0.0316 -0.5323
6.9929 -0.9807 0.0109 0.7520 0.5067 0.4930
-4.9939 3.9879 1.9924 -0.8286 -0.5791 -0.0718
5.9961 6.0200 4.0095 0.0295 -0.0015 0.9995
-0.9994 0.0088 8.0076 0.2278 -0.8746 0.2974
0.9994 -0.0088 -8.0076 -0.2278 0.8746 -0.2974
